data_4111382
loop_
_publ_author_name
'Michael P. Shaver'
'Michael D. Fryzuk'

_publ_section_title
;
 Cleavage of Hydrazine and 1,1-Dimethylhydrazine by Dinuclear Tantalum
 Hydrides: Formation of Imides, Nitrides, and N,N-Dimethylamine
;
_journal_name_full 'Journal of the American Chemical Society'
_journal_page_first 500
_journal_page_last 501
_journal_paper_doi 10.1021/ja043732q
_journal_volume 127
_journal_year 2005
_chemical_formula_moiety 'C48 H62 N6 P2 Si4 Ta2'
_chemical_formula_sum 'C48 H62 N6 P2 Si4 Ta2'
_chemical_formula_weight 1259.24
_chemical_name_systematic
;
 ?
;
_space_group_IT_number 14
_symmetry_cell_setting monoclinic
_symmetry_space_group_name_Hall '-P 2yn'
_symmetry_space_group_name_H-M 'P 1 21/n 1'
_atom_sites_solution_hydrogens geom
_atom_sites_solution_primary direct
_atom_sites_solution_secondary difmap
_audit_creation_method SHELXL-97
_cell_angle_alpha 90.00
_cell_angle_beta 90.216(4)
_cell_angle_gamma 90.00
_cell_formula_units_Z 4
_cell_length_a 11.6976(11)
_cell_length_b 19.4940(11)
_cell_length_c 23.2595(15)
_cell_measurement_reflns_used 27122
_cell_measurement_temperature 173(2)
_cell_measurement_theta_max 25.68
_cell_measurement_theta_min 2.04
_cell_volume 5303.9(7)
_computing_structure_refinement 'SHELXL-97 (Sheldrick, 1997)'
_diffrn_ambient_temperature 173(2)
_diffrn_measured_fraction_theta_full 0.974
_diffrn_measured_fraction_theta_max 0.974
_diffrn_radiation_monochromator graphite
_diffrn_radiation_source 'fine-focus sealed tube'
_diffrn_radiation_type MoK\a
_diffrn_radiation_wavelength 0.71069
_diffrn_reflns_av_R_equivalents 0.0444
_diffrn_reflns_av_sigmaI/netI 0.1207
_diffrn_reflns_limit_h_max 13
_diffrn_reflns_limit_h_min -12
_diffrn_reflns_limit_k_max 22
_diffrn_reflns_limit_k_min -22
_diffrn_reflns_limit_l_max 28
_diffrn_reflns_limit_l_min -27
_diffrn_reflns_number 9807
_diffrn_reflns_theta_full 25.68
_diffrn_reflns_theta_max 25.68
_diffrn_reflns_theta_min 2.04
_exptl_absorpt_coefficient_mu 4.311
_exptl_absorpt_correction_T_max 0.6500
_exptl_absorpt_correction_T_min 0.5900
_exptl_absorpt_correction_type multi-scan
_exptl_absorpt_process_details Tompa-analytical
_exptl_crystal_colour brown
_exptl_crystal_density_diffrn 1.577
_exptl_crystal_description chip
_exptl_crystal_F_000 2496
_exptl_crystal_size_max 0.2
_exptl_crystal_size_mid 0.1
_exptl_crystal_size_min 0.1
_refine_diff_density_max 2.239
_refine_diff_density_min -3.673
_refine_diff_density_rms 0.267
_refine_ls_extinction_method none
_refine_ls_goodness_of_fit_ref 1.029
_refine_ls_hydrogen_treatment mixed
_refine_ls_matrix_type full
_refine_ls_number_parameters 545
_refine_ls_number_reflns 9807
_refine_ls_number_restraints 0
_refine_ls_restrained_S_all 1.029
_refine_ls_R_factor_all 0.1225
_refine_ls_R_factor_gt 0.0767
_refine_ls_shift/su_max 0.001
_refine_ls_shift/su_mean 0.000
_refine_ls_structure_factor_coef Fsqd
_refine_ls_weighting_details 'calc w=1/[\s^2^(Fo^2^)+(0.0726P)^2^+65.1663P] where P=(Fo^2^+2Fc^2^)/3'
_refine_ls_weighting_scheme calc
_refine_ls_wR_factor_gt 0.1651
_refine_ls_wR_factor_ref 0.1872
_reflns_number_gt 6701
_reflns_number_total 9807
_reflns_threshold_expression >2sigma(I)
_cod_data_source_file ja043732qsi20041130_072900.cif
_cod_data_source_block mf509
_cod_database_code 4111382

loop_
_symmetry_equiv_pos_as_xyz
'x, y, z'
'-x+1/2, y+1/2, -z+1/2'
'-x, -y, -z'
'x-1/2, -y-1/2, z-1/2'

loop_
_atom_site_label
_atom_site_type_symbol
_atom_site_fract_x
_atom_site_fract_y
_atom_site_fract_z
_atom_site_U_iso_or_equiv
_atom_site_adp_type
_atom_site_occupancy
_atom_site_symmetry_multiplicity
_atom_site_calc_flag
_atom_site_refinement_flags
Ta1 Ta 0.14181(4) 0.21835(3) 0.94300(2) 0.01978(16) Uani 1 1 d .
Ta2 Ta 0.14206(4) 0.29694(3) 0.84888(2) 0.01969(16) Uani 1 1 d .
P1 P 0.1329(3) 0.2378(2) 1.05415(15) 0.0250(8) Uani 1 1 d .
P2 P 0.1257(3) 0.2757(2) 0.73819(14) 0.0239(8) Uani 1 1 d .
Si1 Si -0.1003(3) 0.3362(2) 0.77101(18) 0.0313(10) Uani 1 1 d .
Si3 Si 0.3093(3) 0.1263(2) 1.03707(16) 0.0256(9) Uani 1 1 d .
Si4 Si -0.1015(3) 0.1869(2) 1.02202(17) 0.0281(9) Uani 1 1 d .
Si2 Si 0.3112(3) 0.3821(2) 0.75275(17) 0.0252(9) Uani 1 1 d .
N02 N 0.1689(11) 0.3201(7) 0.9317(5) 0.033(3) Uani 1 1 d .
N01 N 0.1612(10) 0.1967(7) 0.8591(5) 0.034(3) Uani 1 1 d .
N06 N 0.2767(10) 0.1578(6) 0.9680(5) 0.028(3) Uani 1 1 d .
N05 N -0.0211(10) 0.1815(6) 0.9599(5) 0.028(3) Uani 1 1 d .
N04 N -0.0145(11) 0.3416(7) 0.8321(5) 0.034(3) Uani 1 1 d .
C45 C 0.4139(15) 0.0492(10) 0.8543(8) 0.050(5) Uani 1 1 d .
H45 H 0.3969 0.0095 0.8322 0.060 Uiso 1 1 calc R
C37 C -0.0618(12) 0.1372(8) 0.9157(6) 0.028(3) Uani 1 1 d .
C43 C 0.3560(12) 0.1327(7) 0.9270(6) 0.026(3) Uani 1 1 d .
C19 C -0.0534(12) 0.3886(8) 0.8760(6) 0.031(3) Uani 1 1 d .
C28 C 0.4501(12) 0.1563(10) 1.0640(7) 0.043(4) Uani 1 1 d .
H28A H 0.4525 0.2065 1.0631 0.064 Uiso 1 1 calc R
H28B H 0.5108 0.1379 1.0395 0.064 Uiso 1 1 calc R
H28C H 0.4614 0.1403 1.1035 0.064 Uiso 1 1 calc R
C02 C 0.1873(12) 0.3533(8) 0.7058(6) 0.033(4) Uani 1 1 d .
H02A H 0.1288 0.3899 0.7034 0.040 Uiso 1 1 calc R
H02B H 0.2144 0.3433 0.6664 0.040 Uiso 1 1 calc R
C42 C -0.1399(17) 0.1600(10) 0.8751(9) 0.058(6) Uani 1 1 d .
H42 H -0.1719 0.2046 0.8785 0.070 Uiso 1 1 calc R
C47 C 0.5313(17) 0.1436(11) 0.8738(10) 0.067(6) Uani 1 1 d .
H47 H 0.5984 0.1694 0.8661 0.080 Uiso 1 1 calc R
C16 C 0.532(2) 0.4191(12) 0.9398(9) 0.070(7) Uani 1 1 d .
H16 H 0.5884 0.4354 0.9660 0.084 Uiso 1 1 calc R
C26 C -0.0180(12) 0.2440(8) 1.0715(6) 0.029(3) Uani 1 1 d .
H26A H -0.0440 0.2921 1.0672 0.035 Uiso 1 1 calc R
H26B H -0.0304 0.2299 1.1119 0.035 Uiso 1 1 calc R
C13 C 0.3693(12) 0.3730(8) 0.8625(6) 0.026(3) Uani 1 1 d .
C01 C -0.0299(11) 0.2737(7) 0.7223(6) 0.025(3) Uani 1 1 d .
H01A H -0.0607 0.2271 0.7288 0.030 Uiso 1 1 calc R
H01B H -0.0440 0.2864 0.6816 0.030 Uiso 1 1 calc R
C48 C 0.4573(15) 0.1678(10) 0.9137(8) 0.055(5) Uani 1 1 d .
H48 H 0.4745 0.2094 0.9331 0.066 Uiso 1 1 calc R
C17 C 0.4337(17) 0.4525(11) 0.9343(9) 0.058(6) Uani 1 1 d .
H17 H 0.4209 0.4920 0.9573 0.070 Uiso 1 1 calc R
C15 C 0.5533(16) 0.3609(13) 0.9077(8) 0.063(6) Uani 1 1 d .
H15 H 0.6240 0.3375 0.9122 0.075 Uiso 1 1 calc R
C25 C 0.1893(14) 0.1580(8) 1.0849(6) 0.034(4) Uani 1 1 d .
H25A H 0.1280 0.1231 1.0870 0.041 Uiso 1 1 calc R
H25B H 0.2185 0.1664 1.1243 0.041 Uiso 1 1 calc R
C05 C 0.3208(15) 0.4776(8) 0.7498(7) 0.040(4) Uani 1 1 d .
H05A H 0.3845 0.4932 0.7739 0.060 Uiso 1 1 calc R
H05B H 0.2493 0.4976 0.7638 0.060 Uiso 1 1 calc R
H05C H 0.3335 0.4921 0.7100 0.060 Uiso 1 1 calc R
C07 C 0.1941(13) 0.2065(7) 0.7000(6) 0.028(3) Uani 1 1 d .
C14 C 0.4726(14) 0.3360(9) 0.8688(7) 0.043(4) Uani 1 1 d .
H14 H 0.4865 0.2954 0.8472 0.052 Uiso 1 1 calc R
C18 C 0.3500(15) 0.4320(8) 0.8967(7) 0.041(4) Uani 1 1 d .
H18 H 0.2804 0.4568 0.8937 0.049 Uiso 1 1 calc R
C46 C 0.5146(17) 0.0846(10) 0.8443(7) 0.052(5) Uani 1 1 d .
H46 H 0.5697 0.0681 0.8178 0.063 Uiso 1 1 calc R
C44 C 0.3385(14) 0.0705(8) 0.8955(7) 0.039(4) Uani 1 1 d .
H44 H 0.2730 0.0433 0.9034 0.047 Uiso 1 1 calc R
C04 C -0.1177(15) 0.4206(10) 0.7355(7) 0.050(5) Uani 1 1 d .
H04A H -0.1544 0.4527 0.7621 0.076 Uiso 1 1 calc R
H04B H -0.1653 0.4153 0.7010 0.076 Uiso 1 1 calc R
H04C H -0.0425 0.4384 0.7246 0.076 Uiso 1 1 calc R
C41 C -0.1719(16) 0.1181(13) 0.8293(9) 0.069(7) Uani 1 1 d .
H41 H -0.2208 0.1355 0.8000 0.083 Uiso 1 1 calc R
C03 C -0.2483(13) 0.3075(11) 0.7847(7) 0.049(5) Uani 1 1 d .
H03A H -0.2469 0.2626 0.8037 0.074 Uiso 1 1 calc R
H03B H -0.2897 0.3037 0.7481 0.074 Uiso 1 1 calc R
H03C H -0.2869 0.3408 0.8094 0.074 Uiso 1 1 calc R
C27 C 0.3124(16) 0.0294(8) 1.0408(8) 0.050(5) Uani 1 1 d .
H27A H 0.2392 0.0110 1.0272 0.076 Uiso 1 1 calc R
H27B H 0.3255 0.0149 1.0806 0.076 Uiso 1 1 calc R
H27C H 0.3742 0.0120 1.0165 0.076 Uiso 1 1 calc R
C08 C 0.2951(11) 0.1782(8) 0.7221(6) 0.028(3) Uani 1 1 d .
H08 H 0.3239 0.1936 0.7581 0.033 Uiso 1 1 calc R
C29 C -0.2467(12) 0.2208(9) 1.0098(7) 0.039(4) Uani 1 1 d .
H29A H -0.2417 0.2668 0.9929 0.059 Uiso 1 1 calc R
H29B H -0.2873 0.2233 1.0465 0.059 Uiso 1 1 calc R
H29C H -0.2882 0.1904 0.9835 0.059 Uiso 1 1 calc R
C20 C -0.1132(12) 0.3640(9) 0.9245(7) 0.036(4) Uani 1 1 d .
H20 H -0.1303 0.3165 0.9281 0.043 Uiso 1 1 calc R
C21 C -0.1467(15) 0.4102(11) 0.9670(8) 0.052(5) Uani 1 1 d .
H21 H -0.1830 0.3939 1.0008 0.063 Uiso 1 1 calc R
C22 C -0.1272(14) 0.4797(11) 0.9599(9) 0.058(6) Uani 1 1 d .
H22 H -0.1535 0.5114 0.9880 0.070 Uiso 1 1 calc R
C23 C -0.0710(17) 0.5023(11) 0.9133(9) 0.058(5) Uani 1 1 d .
H23 H -0.0573 0.5500 0.9087 0.069 Uiso 1 1 calc R
C24 C -0.0338(15) 0.4577(8) 0.8727(8) 0.044(4) Uani 1 1 d .
H24 H 0.0075 0.4751 0.8407 0.053 Uiso 1 1 calc R
C40 C -0.1329(17) 0.0511(12) 0.8263(9) 0.065(6) Uani 1 1 d .
H40 H -0.1631 0.0203 0.7985 0.078 Uiso 1 1 calc R
C39 C -0.0497(19) 0.0300(10) 0.8642(8) 0.055(5) Uani 1 1 d .
H39 H -0.0132 -0.0131 0.8594 0.066 Uiso 1 1 calc R
C38 C -0.0203(15) 0.0718(9) 0.9089(7) 0.042(4) Uani 1 1 d .
H38 H 0.0319 0.0548 0.9369 0.051 Uiso 1 1 calc R
C12 C 0.1527(14) 0.1808(9) 0.6488(7) 0.040(4) Uani 1 1 d .
H12 H 0.0846 0.1995 0.6329 0.049 Uiso 1 1 calc R
C11 C 0.2070(18) 0.1293(10) 0.6205(8) 0.059(6) Uani 1 1 d .
H11 H 0.1745 0.1109 0.5863 0.071 Uiso 1 1 calc R
C10 C 0.3086(16) 0.1037(9) 0.6412(8) 0.047(5) Uani 1 1 d .
H10 H 0.3476 0.0692 0.6202 0.056 Uiso 1 1 calc R
C09 C 0.3542(14) 0.1275(8) 0.6917(8) 0.042(4) Uani 1 1 d .
H09 H 0.4246 0.1100 0.7058 0.051 Uiso 1 1 calc R
C30 C -0.1215(16) 0.0991(9) 1.0535(7) 0.046(4) Uani 1 1 d .
H30A H -0.0466 0.0782 1.0607 0.070 Uiso 1 1 calc R
H30B H -0.1650 0.0705 1.0266 0.070 Uiso 1 1 calc R
H30C H -0.1634 0.1028 1.0898 0.070 Uiso 1 1 calc R
C31 C 0.2061(13) 0.3058(8) 1.0916(6) 0.032(3) Uani 1 1 d .
C32 C 0.2995(13) 0.3380(9) 1.0653(8) 0.044(5) Uani 1 1 d .
H32 H 0.3193 0.3262 1.0270 0.053 Uiso 1 1 calc R
C36 C 0.1763(14) 0.3265(10) 1.1461(7) 0.043(4) Uani 1 1 d .
H36 H 0.1157 0.3033 1.1649 0.052 Uiso 1 1 calc R
C33 C 0.3642(19) 0.3877(10) 1.0950(10) 0.064(6) Uani 1 1 d .
H33 H 0.4322 0.4059 1.0789 0.077 Uiso 1 1 calc R
C34 C 0.326(3) 0.4092(13) 1.1482(9) 0.095(10) Uani 1 1 d .
H34 H 0.3666 0.4449 1.1672 0.114 Uiso 1 1 calc R
C35 C 0.2315(19) 0.3805(12) 1.1751(11) 0.070(6) Uiso 1 1 d .
H35 H 0.2053 0.3967 1.2112 0.083 Uiso 1 1 calc R
N3 N 0.2827(9) 0.3527(6) 0.8227(5) 0.020(2) Uiso 1 1 d .
C06 C 0.4482(12) 0.3474(8) 0.7240(7) 0.035(4) Uiso 1 1 d .
H06A H 0.5111 0.3597 0.7500 0.052 Uiso 1 1 calc R
H06B H 0.4625 0.3668 0.6859 0.052 Uiso 1 1 calc R
H06C H 0.4430 0.2973 0.7211 0.052 Uiso 1 1 calc R

loop_
_atom_site_aniso_label
_atom_site_aniso_U_11
_atom_site_aniso_U_22
_atom_site_aniso_U_33
_atom_site_aniso_U_23
_atom_site_aniso_U_13
_atom_site_aniso_U_12
Ta1 0.0238(3) 0.0275(3) 0.0080(3) 0.0009(2) 0.0017(2) 0.0001(2)
Ta2 0.0221(3) 0.0291(3) 0.0080(3) 0.0021(2) 0.0022(2) 0.0005(2)
P1 0.032(2) 0.031(2) 0.0113(17) 0.0002(15) 0.0026(14) 0.0007(16)
P2 0.0267(18) 0.037(2) 0.0085(16) 0.0025(15) 0.0017(13) 0.0023(16)
Si1 0.027(2) 0.049(3) 0.017(2) 0.0046(19) -0.0015(16) 0.0074(19)
Si3 0.031(2) 0.032(2) 0.0139(19) 0.0011(17) -0.0003(16) 0.0012(17)
Si4 0.033(2) 0.033(2) 0.018(2) -0.0013(17) 0.0050(16) -0.0058(18)
Si2 0.028(2) 0.029(2) 0.018(2) 0.0012(17) 0.0064(16) -0.0006(17)
N02 0.042(7) 0.037(7) 0.020(7) 0.015(6) -0.011(5) -0.010(6)
N01 0.036(7) 0.045(8) 0.020(7) -0.004(6) 0.002(5) 0.002(6)
N06 0.042(7) 0.031(7) 0.010(6) 0.004(5) 0.008(5) 0.000(6)
N05 0.034(6) 0.037(7) 0.012(6) 0.007(5) 0.014(5) -0.003(5)
N04 0.047(8) 0.043(8) 0.012(6) 0.010(6) -0.006(5) 0.016(6)
C45 0.050(10) 0.063(13) 0.038(11) -0.028(9) 0.002(8) 0.018(9)
C37 0.027(7) 0.040(9) 0.019(7) -0.009(7) 0.009(6) -0.007(7)
C43 0.043(8) 0.026(8) 0.010(7) -0.001(6) -0.004(6) 0.022(7)
C19 0.034(8) 0.039(9) 0.020(8) -0.009(7) 0.000(6) 0.003(7)
C28 0.025(8) 0.076(13) 0.028(9) -0.001(9) 0.009(7) 0.006(8)
C02 0.036(8) 0.038(9) 0.025(8) 0.018(7) 0.006(6) 0.007(7)
C42 0.069(13) 0.049(12) 0.056(13) -0.024(10) -0.028(10) 0.017(10)
C47 0.058(12) 0.072(15) 0.071(15) -0.017(12) 0.039(11) -0.016(11)
C16 0.085(16) 0.091(17) 0.034(11) -0.017(11) -0.017(11) -0.041(14)
C26 0.046(9) 0.029(8) 0.012(7) -0.012(6) 0.011(6) 0.001(7)
C13 0.027(7) 0.037(9) 0.015(7) 0.001(6) -0.006(6) -0.009(6)
C01 0.021(7) 0.025(7) 0.028(8) 0.005(6) 0.001(6) -0.002(6)
C48 0.055(11) 0.062(13) 0.048(12) -0.005(10) 0.040(9) -0.025(10)
C17 0.052(12) 0.067(14) 0.057(13) -0.031(11) -0.012(10) -0.011(10)
C15 0.041(10) 0.110(19) 0.037(11) -0.003(12) -0.012(8) -0.007(11)
C25 0.054(10) 0.043(9) 0.006(7) 0.013(6) 0.009(6) 0.014(8)
C05 0.058(11) 0.028(9) 0.035(10) 0.006(7) 0.000(8) -0.011(8)
C07 0.052(9) 0.024(8) 0.007(6) -0.002(6) 0.004(6) 0.011(7)
C14 0.042(9) 0.053(11) 0.034(10) -0.008(8) -0.006(7) 0.000(8)
C18 0.048(10) 0.035(9) 0.040(10) -0.002(8) -0.019(8) -0.003(8)
C46 0.064(12) 0.069(13) 0.024(9) -0.016(9) 0.013(8) 0.017(10)
C44 0.040(9) 0.039(10) 0.038(10) -0.021(8) 0.001(7) 0.006(7)
C04 0.054(11) 0.072(13) 0.025(9) 0.008(9) -0.012(8) 0.026(10)
C41 0.048(11) 0.100(18) 0.058(14) -0.046(13) -0.020(10) 0.006(12)
C03 0.029(8) 0.091(15) 0.027(9) -0.015(9) 0.005(7) -0.005(9)
C27 0.068(12) 0.028(9) 0.055(12) 0.017(9) -0.020(10) -0.003(9)
C08 0.025(7) 0.042(9) 0.017(7) 0.009(6) 0.010(6) 0.007(6)
C29 0.022(7) 0.067(12) 0.029(9) -0.005(8) 0.013(6) -0.002(7)
C20 0.033(8) 0.047(10) 0.028(9) -0.002(8) -0.006(7) -0.007(7)
C21 0.046(10) 0.084(16) 0.027(10) -0.017(10) 0.013(8) -0.004(10)
C22 0.031(9) 0.069(14) 0.074(15) -0.049(12) -0.012(9) -0.003(9)
C23 0.062(12) 0.050(12) 0.061(14) -0.011(11) 0.016(11) -0.003(10)
C24 0.055(10) 0.027(9) 0.051(12) 0.001(8) 0.010(9) 0.005(8)
C40 0.059(13) 0.078(16) 0.058(14) -0.031(12) 0.002(11) -0.030(12)
C39 0.088(15) 0.038(11) 0.039(11) -0.015(9) 0.007(10) -0.014(10)
C38 0.065(12) 0.043(10) 0.018(8) -0.008(7) -0.012(8) -0.003(9)
C12 0.031(8) 0.051(11) 0.040(10) -0.010(8) 0.004(7) 0.003(8)
C11 0.080(14) 0.058(13) 0.040(11) -0.020(10) 0.032(10) -0.010(11)
C10 0.054(11) 0.037(10) 0.049(12) -0.017(9) 0.017(9) 0.003(8)
C09 0.037(9) 0.032(9) 0.057(12) 0.003(8) 0.011(8) 0.004(7)
C30 0.076(13) 0.045(10) 0.019(8) 0.005(8) -0.002(8) -0.010(9)
C31 0.048(9) 0.040(9) 0.007(7) 0.000(6) -0.012(6) 0.007(7)
C32 0.038(9) 0.043(10) 0.052(11) 0.006(9) -0.022(8) -0.032(8)
C36 0.044(10) 0.056(12) 0.030(9) -0.004(8) -0.001(7) 0.001(8)
C33 0.077(14) 0.045(12) 0.070(15) 0.007(11) -0.036(12) -0.018(11)
C34 0.17(3) 0.082(17) 0.029(12) -0.013(12) -0.057(15) -0.024(18)

loop_
_atom_type_symbol
_atom_type_description
_atom_type_scat_dispersion_real
_atom_type_scat_dispersion_imag
_atom_type_scat_source
C C 0.0033 0.0016 'International Tables Vol C Tables 4.2.6.8 and 6.1.1.4'
H H 0.0000 0.0000 'International Tables Vol C Tables 4.2.6.8 and 6.1.1.4'
N N 0.0061 0.0033 'International Tables Vol C Tables 4.2.6.8 and 6.1.1.4'
P P 0.1023 0.0942 'International Tables Vol C Tables 4.2.6.8 and 6.1.1.4'
Si Si 0.0817 0.0704 'International Tables Vol C Tables 4.2.6.8 and 6.1.1.4'
Ta Ta -0.7052 6.5227 'International Tables Vol C Tables 4.2.6.8 and 6.1.1.4'

loop_
_geom_angle_atom_site_label_1
_geom_angle_atom_site_label_2
_geom_angle_atom_site_label_3
_geom_angle
N01 Ta1 N02 93.5(5)
N01 Ta1 N06 93.7(5)
N02 Ta1 N06 118.6(5)
N01 Ta1 N05 102.6(5)
N02 Ta1 N05 120.5(5)
N06 Ta1 N05 116.9(5)
N01 Ta1 P1 174.3(4)
N02 Ta1 P1 89.6(4)
N06 Ta1 P1 80.6(3)
N05 Ta1 P1 79.8(3)
N01 Ta1 Ta2 47.5(4)
N02 Ta1 Ta2 48.1(3)
N06 Ta1 Ta2 124.0(3)
N05 Ta1 Ta2 111.0(3)
P1 Ta1 Ta2 136.62(9)
N01 Ta2 N02 95.2(5)
N01 Ta2 N04 122.6(5)
N02 Ta2 N04 102.9(5)
N01 Ta2 N3 117.7(5)
N02 Ta2 N3 92.5(5)
N04 Ta2 N3 115.4(5)
N01 Ta2 P2 88.2(4)
N02 Ta2 P2 173.7(4)
N04 Ta2 P2 79.6(3)
N3 Ta2 P2 81.3(3)
N01 Ta2 Ta1 48.4(3)
N02 Ta2 Ta1 48.8(4)
N04 Ta2 Ta1 113.1(3)
N3 Ta2 Ta1 123.2(3)
P2 Ta2 Ta1 135.69(9)
C31 P1 C26 107.7(7)
C31 P1 C25 105.4(7)
C26 P1 C25 108.6(7)
C31 P1 Ta1 124.4(5)
C26 P1 Ta1 105.8(5)
C25 P1 Ta1 104.3(5)
C07 P2 C02 103.8(7)
C07 P2 C01 108.8(7)
C02 P2 C01 108.7(7)
C07 P2 Ta2 125.0(5)
C02 P2 Ta2 104.2(5)
C01 P2 Ta2 105.5(5)
N04 Si1 C03 114.6(7)
N04 Si1 C04 111.9(8)
C03 Si1 C04 104.2(9)
N04 Si1 C01 106.4(6)
C03 Si1 C01 108.9(7)
C04 Si1 C01 111.0(7)
N06 Si3 C28 112.8(7)
N06 Si3 C27 113.2(7)
C28 Si3 C27 106.4(8)
N06 Si3 C25 105.3(6)
C28 Si3 C25 110.9(7)
C27 Si3 C25 108.2(8)
N05 Si4 C29 113.4(7)
N05 Si4 C30 109.8(7)
C29 Si4 C30 105.7(8)
N05 Si4 C26 105.4(6)
C29 Si4 C26 111.1(7)
C30 Si4 C26 111.5(7)
N3 Si2 C06 112.3(6)
N3 Si2 C05 111.8(7)
C06 Si2 C05 107.3(8)
N3 Si2 C02 106.8(6)
C06 Si2 C02 110.0(7)
C05 Si2 C02 108.6(7)
Ta2 N02 Ta1 83.1(5)
Ta2 N01 Ta1 84.1(5)
C43 N06 Si3 110.7(9)
C43 N06 Ta1 120.7(9)
Si3 N06 Ta1 128.5(6)
C37 N05 Si4 117.3(9)
C37 N05 Ta1 112.2(8)
Si4 N05 Ta1 129.8(7)
C19 N04 Si1 115.6(10)
C19 N04 Ta2 114.6(9)
Si1 N04 Ta2 129.7(7)
C44 C45 C46 121.1(17)
C38 C37 C42 116.9(15)
C38 C37 N05 121.9(14)
C42 C37 N05 121.1(15)
C48 C43 N06 122.3(14)
C48 C43 C44 114.8(14)
N06 C43 C44 122.9(14)
C24 C19 C20 117.6(15)
C24 C19 N04 122.1(14)
C20 C19 N04 120.4(14)
P2 C02 Si2 107.9(7)
C37 C42 C41 120.5(18)
C46 C47 C48 123.4(19)
C17 C16 C15 120.5(18)
P1 C26 Si4 109.2(7)
C14 C13 C18 119.6(14)
C14 C13 N3 122.0(13)
C18 C13 N3 118.4(13)
P2 C01 Si1 107.5(7)
C47 C48 C43 121.5(18)
C16 C17 C18 122.5(19)
C16 C15 C14 121.1(19)
P1 C25 Si3 108.3(7)
C12 C07 C08 117.9(14)
C12 C07 P2 122.9(12)
C08 C07 P2 119.3(11)
C15 C14 C13 117.7(17)
C17 C18 C13 118.7(16)
C47 C46 C45 117.4(16)
C45 C44 C43 121.6(17)
C40 C41 C42 120(2)
C09 C08 C07 120.7(15)
C21 C20 C19 119.2(16)
C22 C21 C20 120.1(17)
C23 C22 C21 119.8(18)
C22 C23 C24 120.8(19)
C23 C24 C19 122.5(18)
C39 C40 C41 118.9(18)
C38 C39 C40 119.0(19)
C39 C38 C37 123.7(17)
C11 C12 C07 121.6(17)
C12 C11 C10 120.2(19)
C09 C10 C11 120.7(16)
C10 C09 C08 118.8(16)
C36 C31 C32 118.1(15)
C36 C31 P1 122.7(13)
C32 C31 P1 119.2(12)
C31 C32 C33 120.8(18)
C31 C36 C35 122.9(18)
C34 C33 C32 118(2)
C33 C34 C35 123(2)
C34 C35 C36 117(2)
C13 N3 Si2 111.9(8)
C13 N3 Ta2 121.3(9)
Si2 N3 Ta2 126.8(6)

loop_
_geom_bond_atom_site_label_1
_geom_bond_atom_site_label_2
_geom_bond_distance
Ta1 N01 2.010(12)
Ta1 N02 2.026(13)
Ta1 N06 2.053(12)
Ta1 N05 2.076(11)
Ta1 P1 2.616(4)
Ta1 Ta2 2.6719(8)
Ta2 N01 1.980(14)
Ta2 N02 2.003(12)
Ta2 N04 2.063(12)
Ta2 N3 2.065(10)
Ta2 P2 2.614(3)
P1 C31 1.802(16)
P1 C26 1.815(15)
P1 C25 1.835(15)
P2 C07 1.804(14)
P2 C02 1.839(15)
P2 C01 1.857(13)
Si1 N04 1.740(12)
Si1 C03 1.848(16)
Si1 C04 1.851(18)
Si1 C01 1.859(14)
Si3 N06 1.760(12)
Si3 C28 1.855(16)
Si3 C27 1.891(17)
Si3 C25 1.897(15)
Si4 N05 1.730(11)
Si4 C29 1.843(15)
Si4 C30 1.877(17)
Si4 C26 1.874(15)
Si2 N3 1.757(11)
Si2 C06 1.866(15)
Si2 C05 1.866(16)
Si2 C02 1.897(16)
N06 C43 1.420(17)
N05 C37 1.424(18)
N04 C19 1.447(19)
C45 C44 1.37(2)
C45 C46 1.39(3)
C37 C38 1.37(2)
C37 C42 1.38(2)
C43 C48 1.40(2)
C43 C44 1.43(2)
C19 C24 1.37(2)
C19 C20 1.41(2)
C42 C41 1.39(2)
C47 C46 1.35(3)
C47 C48 1.36(2)
C16 C17 1.33(3)
C16 C15 1.38(3)
C13 C14 1.42(2)
C13 C18 1.42(2)
C13 N3 1.427(16)
C17 C18 1.37(2)
C15 C14 1.39(2)
C07 C12 1.38(2)
C07 C08 1.40(2)
C41 C40 1.38(3)
C08 C09 1.40(2)
C20 C21 1.39(2)
C21 C22 1.38(3)
C22 C23 1.35(3)
C23 C24 1.36(2)
C40 C39 1.37(3)
C39 C38 1.36(2)
C12 C11 1.36(2)
C11 C10 1.37(3)
C10 C09 1.37(2)
C31 C36 1.38(2)
C31 C32 1.40(2)
C32 C33 1.41(2)
C36 C35 1.41(3)
C33 C34 1.38(3)
C34 C35 1.39(3)

loop_
_geom_torsion_atom_site_label_1
_geom_torsion_atom_site_label_2
_geom_torsion_atom_site_label_3
_geom_torsion_atom_site_label_4
_geom_torsion
N02 Ta1 Ta2 N01 159.2(7)
N06 Ta1 Ta2 N01 59.3(6)
N05 Ta1 Ta2 N01 -88.1(6)
P1 Ta1 Ta2 N01 174.5(5)
N01 Ta1 Ta2 N02 -159.2(7)
N06 Ta1 Ta2 N02 -99.9(6)
N05 Ta1 Ta2 N02 112.7(6)
P1 Ta1 Ta2 N02 15.3(5)
N01 Ta1 Ta2 N04 113.8(6)
N02 Ta1 Ta2 N04 -87.0(6)
N06 Ta1 Ta2 N04 173.1(6)
N05 Ta1 Ta2 N04 25.7(5)
P1 Ta1 Ta2 N04 -71.7(4)
N01 Ta1 Ta2 N3 -99.3(6)
N02 Ta1 Ta2 N3 59.8(6)
N06 Ta1 Ta2 N3 -40.1(5)
N05 Ta1 Ta2 N3 172.6(5)
P1 Ta1 Ta2 N3 75.2(4)
N01 Ta1 Ta2 P2 14.8(5)
N02 Ta1 Ta2 P2 174.0(5)
N06 Ta1 Ta2 P2 74.1(4)
N05 Ta1 Ta2 P2 -73.3(4)
P1 Ta1 Ta2 P2 -170.64(16)
N01 Ta1 P1 C31 95(4)
N02 Ta1 P1 C31 -28.1(7)
N06 Ta1 P1 C31 91.0(7)
N05 Ta1 P1 C31 -149.3(7)
Ta2 Ta1 P1 C31 -39.5(6)
N01 Ta1 P1 C26 -140(4)
N02 Ta1 P1 C26 97.1(6)
N06 Ta1 P1 C26 -143.8(6)
N05 Ta1 P1 C26 -24.1(6)
Ta2 Ta1 P1 C26 85.7(5)
N01 Ta1 P1 C25 -25(4)
N02 Ta1 P1 C25 -148.5(7)
N06 Ta1 P1 C25 -29.4(7)
N05 Ta1 P1 C25 90.3(7)
Ta2 Ta1 P1 C25 -159.9(6)
N01 Ta2 P2 C07 -29.8(7)
N02 Ta2 P2 C07 93(4)
N04 Ta2 P2 C07 -153.4(8)
N3 Ta2 P2 C07 88.6(7)
Ta1 Ta2 P2 C07 -40.8(7)
N01 Ta2 P2 C02 -148.3(6)
N02 Ta2 P2 C02 -25(4)
N04 Ta2 P2 C02 88.1(6)
N3 Ta2 P2 C02 -29.9(6)
Ta1 Ta2 P2 C02 -159.3(5)
N01 Ta2 P2 C01 97.3(6)
N02 Ta2 P2 C01 -140(4)
N04 Ta2 P2 C01 -26.3(6)
N3 Ta2 P2 C01 -144.3(6)
Ta1 Ta2 P2 C01 86.3(5)
N01 Ta2 N02 Ta1 -15.5(5)
N04 Ta2 N02 Ta1 109.6(5)
N3 Ta2 N02 Ta1 -133.6(4)
P2 Ta2 N02 Ta1 -138(3)
N01 Ta1 N02 Ta2 15.2(5)
N06 Ta1 N02 Ta2 111.4(5)
N05 Ta1 N02 Ta2 -91.7(5)
P1 Ta1 N02 Ta2 -169.5(3)
N02 Ta2 N01 Ta1 15.6(5)
N04 Ta2 N01 Ta1 -93.3(5)
N3 Ta2 N01 Ta1 111.1(5)
P2 Ta2 N01 Ta1 -169.7(3)
N02 Ta1 N01 Ta2 -15.4(5)
N06 Ta1 N01 Ta2 -134.4(5)
N05 Ta1 N01 Ta2 107.0(5)
P1 Ta1 N01 Ta2 -138(4)
C28 Si3 N06 C43 63.6(12)
C27 Si3 N06 C43 -57.3(12)
C25 Si3 N06 C43 -175.3(10)
C28 Si3 N06 Ta1 -119.4(9)
C27 Si3 N06 Ta1 119.7(10)
C25 Si3 N06 Ta1 1.7(11)
N01 Ta1 N06 C43 13.5(12)
N02 Ta1 N06 C43 -82.6(12)
N05 Ta1 N06 C43 119.7(11)
P1 Ta1 N06 C43 -166.9(11)
Ta2 Ta1 N06 C43 -25.9(12)
N01 Ta1 N06 Si3 -163.2(9)
N02 Ta1 N06 Si3 100.7(9)
N05 Ta1 N06 Si3 -57.0(10)
P1 Ta1 N06 Si3 16.4(8)
Ta2 Ta1 N06 Si3 157.4(6)
C29 Si4 N05 C37 -62.1(13)
C30 Si4 N05 C37 55.9(13)
C26 Si4 N05 C37 176.2(11)
C29 Si4 N05 Ta1 128.5(9)
C30 Si4 N05 Ta1 -113.5(10)
C26 Si4 N05 Ta1 6.8(11)
N01 Ta1 N05 C37 15.0(11)
N02 Ta1 N05 C37 116.8(10)
N06 Ta1 N05 C37 -85.9(11)
P1 Ta1 N05 C37 -159.8(10)
Ta2 Ta1 N05 C37 64.0(10)
N01 Ta1 N05 Si4 -175.1(9)
N02 Ta1 N05 Si4 -73.3(10)
N06 Ta1 N05 Si4 84.0(10)
P1 Ta1 N05 Si4 10.1(8)
Ta2 Ta1 N05 Si4 -126.1(8)
C03 Si1 N04 C19 -60.3(14)
C04 Si1 N04 C19 58.0(13)
C01 Si1 N04 C19 179.3(11)
C03 Si1 N04 Ta2 125.4(10)
C04 Si1 N04 Ta2 -116.3(10)
C01 Si1 N04 Ta2 5.0(11)
N01 Ta2 N04 C19 117.4(11)
N02 Ta2 N04 C19 12.6(11)
N3 Ta2 N04 C19 -86.5(11)
P2 Ta2 N04 C19 -161.5(11)
Ta1 Ta2 N04 C19 63.1(11)
N01 Ta2 N04 Si1 -68.3(11)
N02 Ta2 N04 Si1 -173.1(9)
N3 Ta2 N04 Si1 87.9(10)
P2 Ta2 N04 Si1 12.9(8)
Ta1 Ta2 N04 Si1 -122.6(8)
Si4 N05 C37 C38 -97.9(15)
Ta1 N05 C37 C38 73.3(16)
Si4 N05 C37 C42 86.4(17)
Ta1 N05 C37 C42 -102.3(16)
Si3 N06 C43 C48 -90.1(16)
Ta1 N06 C43 C48 92.7(17)
Si3 N06 C43 C44 90.6(15)
Ta1 N06 C43 C44 -86.6(15)
Si1 N04 C19 C24 -81.0(18)
Ta2 N04 C19 C24 94.1(16)
Si1 N04 C19 C20 99.5(15)
Ta2 N04 C19 C20 -85.4(15)
C07 P2 C02 Si2 -95.8(8)
C01 P2 C02 Si2 148.6(7)
Ta2 P2 C02 Si2 36.4(8)
N3 Si2 C02 P2 -26.9(9)
C06 Si2 C02 P2 95.2(9)
C05 Si2 C02 P2 -147.6(8)
C38 C37 C42 C41 -1(3)
N05 C37 C42 C41 174.7(18)
C31 P1 C26 Si4 168.1(7)
C25 P1 C26 Si4 -78.2(9)
Ta1 P1 C26 Si4 33.2(8)
N05 Si4 C26 P1 -27.3(10)
C29 Si4 C26 P1 -150.5(8)
C30 Si4 C26 P1 91.8(9)
C07 P2 C01 Si1 171.1(7)
C02 P2 C01 Si1 -76.5(9)
Ta2 P2 C01 Si1 34.8(7)
N04 Si1 C01 P2 -27.5(9)
C03 Si1 C01 P2 -151.4(8)
C04 Si1 C01 P2 94.4(9)
C46 C47 C48 C43 -1(4)
N06 C43 C48 C47 -179.0(19)
C44 C43 C48 C47 0(3)
C15 C16 C17 C18 -1(4)
C17 C16 C15 C14 0(3)
C31 P1 C25 Si3 -95.5(9)
C26 P1 C25 Si3 149.3(8)
Ta1 P1 C25 Si3 36.8(9)
N06 Si3 C25 P1 -27.8(10)
C28 Si3 C25 P1 94.5(10)
C27 Si3 C25 P1 -149.1(9)
C02 P2 C07 C12 -86.7(15)
C01 P2 C07 C12 28.9(15)
Ta2 P2 C07 C12 154.6(11)
C02 P2 C07 C08 91.8(12)
C01 P2 C07 C08 -152.7(11)
Ta2 P2 C07 C08 -26.9(14)
C16 C15 C14 C13 1(3)
C18 C13 C14 C15 -2(2)
N3 C13 C14 C15 178.3(15)
C16 C17 C18 C13 0(3)
C14 C13 C18 C17 1(3)
N3 C13 C18 C17 -178.8(16)
C48 C47 C46 C45 3(4)
C44 C45 C46 C47 -5(3)
C46 C45 C44 C43 5(3)
C48 C43 C44 C45 -2(2)
N06 C43 C44 C45 177.0(15)
C37 C42 C41 C40 5(3)
C12 C07 C08 C09 3(2)
P2 C07 C08 C09 -175.9(12)
C24 C19 C20 C21 -1(2)
N04 C19 C20 C21 178.1(14)
C19 C20 C21 C22 4(3)
C20 C21 C22 C23 -3(3)
C21 C22 C23 C24 0(3)
C22 C23 C24 C19 2(3)
C20 C19 C24 C23 -1(3)
N04 C19 C24 C23 179.3(17)
C42 C41 C40 C39 -9(3)
C41 C40 C39 C38 10(3)
C40 C39 C38 C37 -6(3)
C42 C37 C38 C39 2(3)
N05 C37 C38 C39 -174.1(16)
C08 C07 C12 C11 1(2)
P2 C07 C12 C11 179.0(14)
C07 C12 C11 C10 -3(3)
C12 C11 C10 C09 3(3)
C11 C10 C09 C08 0(3)
C07 C08 C09 C10 -3(2)
C26 P1 C31 C36 37.2(15)
C25 P1 C31 C36 -78.6(14)
Ta1 P1 C31 C36 161.6(11)
C26 P1 C31 C32 -144.6(13)
C25 P1 C31 C32 99.6(13)
Ta1 P1 C31 C32 -20.3(15)
C36 C31 C32 C33 3(2)
P1 C31 C32 C33 -175.1(14)
C32 C31 C36 C35 3(3)
P1 C31 C36 C35 -178.6(15)
C31 C32 C33 C34 -7(3)
C32 C33 C34 C35 4(4)
C33 C34 C35 C36 2(4)
C31 C36 C35 C34 -6(3)
C14 C13 N3 Si2 -82.7(16)
C18 C13 N3 Si2 97.7(14)
C14 C13 N3 Ta2 98.5(15)
C18 C13 N3 Ta2 -81.2(16)
C06 Si2 N3 C13 60.9(11)
C05 Si2 N3 C13 -59.7(11)
C02 Si2 N3 C13 -178.4(10)
C06 Si2 N3 Ta2 -120.3(8)
C05 Si2 N3 Ta2 119.1(8)
C02 Si2 N3 Ta2 0.4(9)
N01 Ta2 N3 C13 -80.5(11)
N02 Ta2 N3 C13 16.6(11)
N04 Ta2 N3 C13 122.1(10)
P2 Ta2 N3 C13 -163.9(10)
Ta1 Ta2 N3 C13 -24.0(11)
N01 Ta2 N3 Si2 100.8(8)
N02 Ta2 N3 Si2 -162.1(8)
N04 Ta2 N3 Si2 -56.6(9)
P2 Ta2 N3 Si2 17.4(6)
Ta1 Ta2 N3 Si2 157.3(5)
